data_7151137
loop_
_publ_author_name
'Castillo, Dolores'
'Astudillo, Pablo'
'Mares, Jennifer'
'Gonz\'alez, Felipe J'
'Vela, Alberto'
'Tiburcio, Jorge'

_publ_section_title
;
 Chemically controlled self-assembly of [2]pseudorotaxanes based on
 1,2-bis(benzimidazolium)ethane cations and 24-crown-8 macrocycles.
;
_journal_issue 14
_journal_name_full 'Organic &amp; biomolecular chemistry'
_journal_page_first 2252
_journal_page_last 2256
_journal_paper_doi 10.1039/b707211b
_journal_volume 5
_journal_year 2007
_chemical_formula_sum 'C44 H54 B2 F8 N6 O8'
_chemical_formula_weight 968.55
_chemical_name_common (2)Pseudorotaxane_CH3CN
_chemical_name_systematic
;
?
;
_space_group_IT_number 14
_symmetry_cell_setting monoclinic
_symmetry_space_group_name_Hall '-P 2ybc'
_symmetry_space_group_name_H-M 'P 1 21/c 1'
_atom_sites_solution_hydrogens geom
_atom_sites_solution_primary direct
_atom_sites_solution_secondary difmap
_audit_creation_method SHELXL-97
_cell_angle_alpha 90.00
_cell_angle_beta 100.842(2)
_cell_angle_gamma 90.00
_cell_formula_units_Z 2
_cell_length_a 11.5985(4)
_cell_length_b 14.1871(5)
_cell_length_c 14.5743(6)
_cell_measurement_temperature 293(2)
_cell_volume 2355.38(15)
_computing_structure_refinement 'SHELXL-97 (Sheldrick, 1997)'
_computing_structure_solution 'SHELXS-97 (Sheldrick, 1990)'
_diffrn_ambient_temperature 293(2)
_diffrn_measured_fraction_theta_full 0.978
_diffrn_measured_fraction_theta_max 0.978
_diffrn_radiation_monochromator graphite
_diffrn_radiation_source 'fine-focus sealed tube'
_diffrn_radiation_type MoK\a
_diffrn_radiation_wavelength 0.71073
_diffrn_reflns_av_R_equivalents 0.1020
_diffrn_reflns_av_sigmaI/netI 0.0634
_diffrn_reflns_limit_h_max 13
_diffrn_reflns_limit_h_min -13
_diffrn_reflns_limit_k_max 16
_diffrn_reflns_limit_k_min -16
_diffrn_reflns_limit_l_max 17
_diffrn_reflns_limit_l_min -17
_diffrn_reflns_number 20606
_diffrn_reflns_theta_full 25.00
_diffrn_reflns_theta_max 25.00
_diffrn_reflns_theta_min 3.54
_exptl_absorpt_coefficient_mu 0.114
_exptl_absorpt_correction_T_max 0.9765
_exptl_absorpt_correction_T_min 0.9721
_exptl_crystal_density_diffrn 1.366
_exptl_crystal_density_method 'not measured'
_exptl_crystal_F_000 1012
_exptl_crystal_size_max 0.25
_exptl_crystal_size_mid 0.25
_exptl_crystal_size_min 0.21
_refine_diff_density_max 1.267
_refine_diff_density_min -0.451
_refine_diff_density_rms 0.065
_refine_ls_extinction_method none
_refine_ls_goodness_of_fit_ref 1.038
_refine_ls_hydrogen_treatment constr
_refine_ls_matrix_type full
_refine_ls_number_parameters 307
_refine_ls_number_reflns 4052
_refine_ls_number_restraints 0
_refine_ls_restrained_S_all 1.038
_refine_ls_R_factor_all 0.1453
_refine_ls_R_factor_gt 0.0991
_refine_ls_shift/su_max 0.001
_refine_ls_shift/su_mean 0.000
_refine_ls_structure_factor_coef Fsqd
_refine_ls_weighting_details 'calc w=1/[\s^2^(Fo^2^)+(0.1640P)^2^+3.1327P] where P=(Fo^2^+2Fc^2^)/3'
_refine_ls_weighting_scheme calc
_refine_ls_wR_factor_gt 0.2662
_refine_ls_wR_factor_ref 0.3129
_reflns_number_gt 2540
_reflns_number_total 4052
_reflns_threshold_expression >2sigma(I)
_cod_data_source_file b707211b.txt
_cod_data_source_block jtk006
_cod_original_sg_symbol_H-M P21/c
_cod_database_code 7151137

loop_
_symmetry_equiv_pos_as_xyz
'x, y, z'
'-x, y+1/2, -z+1/2'
'-x, -y, -z'
'x, -y-1/2, z-1/2'

loop_
_atom_site_label
_atom_site_type_symbol
_atom_site_fract_x
_atom_site_fract_y
_atom_site_fract_z
_atom_site_U_iso_or_equiv
_atom_site_adp_type
_atom_site_occupancy
_atom_site_symmetry_multiplicity
_atom_site_calc_flag
_atom_site_refinement_flags
_atom_site_disorder_assembly
_atom_site_disorder_group
O1 O -0.1337(3) 0.8303(2) 0.1526(2) 0.0555(9) Uani 1 1 d . . .
O2 O 0.0964(3) 0.8101(2) 0.1687(2) 0.0560(9) Uani 1 1 d . . .
O3 O 0.2657(3) 0.9266(2) 0.0874(2) 0.0549(9) Uani 1 1 d . . .
O4 O 0.3105(3) 1.0276(2) -0.0610(2) 0.0571(9) Uani 1 1 d . . .
N1 N -0.0153(3) 0.8040(3) -0.0592(3) 0.0524(10) Uani 1 1 d . . .
H1A H 0.0587 0.7926 -0.0523 0.063 Uiso 1 1 calc R . .
N2 N -0.1781(3) 0.8791(3) -0.0753(3) 0.0510(9) Uani 1 1 d . . .
H2A H -0.2278 0.9248 -0.0805 0.061 Uiso 1 1 calc R . .
C1 C 0.0020(4) 0.9791(3) -0.0481(3) 0.0531(11) Uani 1 1 d . . .
H1B H -0.0323 1.0234 -0.0963 0.064 Uiso 1 1 calc R . .
H1C H 0.0831 0.9687 -0.0537 0.064 Uiso 1 1 calc R . .
C2 C -0.0630(4) 0.8889(3) -0.0615(3) 0.0475(10) Uani 1 1 d . . .
C3 C -0.1028(4) 0.7359(3) -0.0695(3) 0.0507(11) Uani 1 1 d . . .
C4 C -0.0988(5) 0.6376(4) -0.0711(4) 0.0639(13) Uani 1 1 d . . .
H4A H -0.0280 0.6052 -0.0642 0.077 Uiso 1 1 calc R . .
C5 C -0.2035(5) 0.5914(4) -0.0833(4) 0.0704(15) Uani 1 1 d . . .
H5A H -0.2042 0.5259 -0.0841 0.084 Uiso 1 1 calc R . .
C6 C -0.3078(5) 0.6390(4) -0.0944(4) 0.0704(15) Uani 1 1 d . . .
H6A H -0.3772 0.6046 -0.1032 0.084 Uiso 1 1 calc R . .
C7 C -0.3143(4) 0.7376(4) -0.0931(4) 0.0659(14) Uani 1 1 d . . .
H7A H -0.3853 0.7698 -0.1003 0.079 Uiso 1 1 calc R . .
C8 C -0.2070(4) 0.7838(3) -0.0801(3) 0.0498(11) Uani 1 1 d . . .
C9 C -0.2545(4) 0.8409(4) 0.1605(3) 0.0547(12) Uani 1 1 d . . .
H9A H -0.2664 0.8149 0.2196 0.066 Uiso 1 1 calc R . .
H9B H -0.3039 0.8063 0.1106 0.066 Uiso 1 1 calc R . .
C10 C -0.0890(4) 0.7407(3) 0.1673(3) 0.0484(11) Uani 1 1 d . . .
C11 C -0.1576(5) 0.6616(4) 0.1721(3) 0.0600(13) Uani 1 1 d . . .
H11A H -0.2385 0.6678 0.1660 0.072 Uiso 1 1 calc R . .
C12 C -0.1059(5) 0.5728(4) 0.1861(4) 0.0688(14) Uani 1 1 d . . .
H12A H -0.1528 0.5200 0.1881 0.083 Uiso 1 1 calc R . .
C13 C 0.0116(5) 0.5627(4) 0.1968(4) 0.0678(14) Uani 1 1 d . . .
H13A H 0.0455 0.5034 0.2077 0.081 Uiso 1 1 calc R . .
C14 C 0.0821(5) 0.6411(3) 0.1914(4) 0.0596(13) Uani 1 1 d . . .
H14A H 0.1629 0.6337 0.1981 0.071 Uiso 1 1 calc R . .
C15 C 0.0331(4) 0.7300(3) 0.1762(3) 0.0495(11) Uani 1 1 d . . .
C16 C 0.2225(4) 0.7999(3) 0.1882(3) 0.0536(11) Uani 1 1 d . . .
H16A H 0.2466 0.7567 0.1437 0.064 Uiso 1 1 calc R . .
H16B H 0.2480 0.7743 0.2504 0.064 Uiso 1 1 calc R . .
C17 C 0.2775(4) 0.8941(4) 0.1812(3) 0.0572(12) Uani 1 1 d . . .
H17A H 0.2415 0.9395 0.2168 0.069 Uiso 1 1 calc R . .
H17B H 0.3603 0.8904 0.2088 0.069 Uiso 1 1 calc R . .
C18 C 0.3670(4) 0.9059(4) 0.0479(4) 0.0586(12) Uani 1 1 d . . .
H18A H 0.3859 0.8394 0.0550 0.070 Uiso 1 1 calc R . .
H18B H 0.4338 0.9418 0.0797 0.070 Uiso 1 1 calc R . .
C19 C 0.3406(5) 0.9314(4) -0.0530(4) 0.0639(14) Uani 1 1 d . . .
H19A H 0.4088 0.9196 -0.0810 0.077 Uiso 1 1 calc R . .
H19B H 0.2761 0.8934 -0.0854 0.077 Uiso 1 1 calc R . .
C20 C 0.2882(4) 1.0585(4) -0.1550(3) 0.0580(12) Uani 1 1 d . . .
H20A H 0.2254 1.0211 -0.1909 0.070 Uiso 1 1 calc R . .
H20B H 0.3579 1.0496 -0.1818 0.070 Uiso 1 1 calc R . .
B1 B 0.5094(6) 1.1238(5) 0.2897(5) 0.0712(17) Uani 1 1 d . . .
F1 F 0.5498(7) 1.1887(7) 0.2348(8) 0.235(5) Uani 1 1 d . . .
F2 F 0.4329(7) 1.0848(4) 0.2196(6) 0.196(3) Uani 1 1 d . . .
F3 F 0.4752(7) 1.1848(7) 0.3427(7) 0.241(5) Uani 1 1 d . . .
F4 F 0.6124(5) 1.0833(4) 0.3221(4) 0.160(2) Uani 1 1 d . . .
N1S N 0.7970(5) 0.3011(4) 0.0511(4) 0.0922(17) Uani 1 1 d . . .
C1S C 0.7199(5) 0.3480(5) 0.0516(4) 0.0742(15) Uani 1 1 d . . .
C2S C 0.6214(7) 0.4091(8) 0.0542(6) 0.137(4) Uani 1 1 d . . .
H1S H 0.5779 0.3859 0.0994 0.206 Uiso 1 1 calc R . .
H2S H 0.5714 0.4105 -0.0063 0.206 Uiso 1 1 calc R . .
H3S H 0.6491 0.4716 0.0712 0.206 Uiso 1 1 calc R . .

loop_
_atom_site_aniso_label
_atom_site_aniso_U_11
_atom_site_aniso_U_22
_atom_site_aniso_U_33
_atom_site_aniso_U_23
_atom_site_aniso_U_13
_atom_site_aniso_U_12
O1 0.0404(16) 0.0564(19) 0.072(2) 0.0105(16) 0.0161(14) 0.0026(14)
O2 0.0401(16) 0.0558(19) 0.072(2) 0.0087(15) 0.0096(14) 0.0028(14)
O3 0.0426(17) 0.0594(19) 0.065(2) 0.0063(15) 0.0158(14) 0.0073(14)
O4 0.063(2) 0.0542(19) 0.057(2) 0.0024(14) 0.0184(15) 0.0079(15)
N1 0.044(2) 0.053(2) 0.059(2) -0.0015(17) 0.0080(17) 0.0094(17)
N2 0.047(2) 0.052(2) 0.054(2) -0.0031(17) 0.0098(17) 0.0079(17)
C1 0.049(2) 0.053(3) 0.058(3) -0.005(2) 0.012(2) -0.001(2)
C2 0.044(2) 0.051(3) 0.047(2) -0.0053(19) 0.0081(18) 0.0069(19)
C3 0.050(2) 0.052(3) 0.050(2) -0.007(2) 0.0084(19) 0.001(2)
C4 0.066(3) 0.056(3) 0.071(3) -0.005(2) 0.014(3) 0.006(3)
C5 0.086(4) 0.055(3) 0.072(3) -0.005(3) 0.020(3) -0.004(3)
C6 0.071(4) 0.073(4) 0.070(3) -0.010(3) 0.022(3) -0.024(3)
C7 0.053(3) 0.079(4) 0.067(3) -0.004(3) 0.014(2) -0.001(3)
C8 0.051(3) 0.054(3) 0.046(2) -0.0037(19) 0.0112(19) 0.002(2)
C9 0.042(2) 0.074(3) 0.049(3) 0.006(2) 0.0129(19) 0.003(2)
C10 0.051(2) 0.054(3) 0.042(2) 0.0079(19) 0.0114(18) 0.002(2)
C11 0.053(3) 0.068(3) 0.059(3) 0.013(2) 0.011(2) -0.004(2)
C12 0.078(4) 0.060(3) 0.070(3) 0.014(3) 0.019(3) -0.010(3)
C13 0.077(4) 0.055(3) 0.072(3) 0.013(2) 0.015(3) 0.005(3)
C14 0.056(3) 0.056(3) 0.066(3) 0.010(2) 0.010(2) 0.011(2)
C15 0.048(2) 0.053(3) 0.047(2) 0.0090(19) 0.0083(19) 0.002(2)
C16 0.044(2) 0.067(3) 0.050(3) 0.006(2) 0.0077(19) 0.007(2)
C17 0.047(2) 0.068(3) 0.056(3) -0.003(2) 0.008(2) -0.001(2)
C18 0.042(2) 0.060(3) 0.077(3) 0.010(2) 0.019(2) 0.010(2)
C19 0.063(3) 0.057(3) 0.079(3) -0.009(2) 0.032(3) 0.008(2)
C20 0.048(2) 0.079(3) 0.050(3) -0.004(2) 0.015(2) 0.009(2)
B1 0.055(3) 0.075(4) 0.085(4) -0.009(4) 0.018(3) 0.008(3)
F1 0.165(6) 0.256(9) 0.256(10) 0.074(8) -0.033(6) -0.093(6)
F2 0.190(6) 0.113(4) 0.244(7) -0.042(4) -0.068(5) -0.023(4)
F3 0.167(6) 0.304(10) 0.226(8) -0.137(8) -0.026(6) 0.132(7)
F4 0.128(4) 0.169(5) 0.177(5) -0.007(4) 0.010(3) 0.082(4)
N1S 0.066(3) 0.093(4) 0.115(4) -0.004(3) 0.012(3) 0.019(3)
C1S 0.058(3) 0.095(4) 0.069(3) 0.005(3) 0.010(3) 0.009(3)
C2S 0.091(5) 0.223(11) 0.097(5) -0.010(6) 0.013(4) 0.084(6)

loop_
_atom_type_symbol
_atom_type_description
_atom_type_scat_dispersion_real
_atom_type_scat_dispersion_imag
_atom_type_scat_source
C C 0.0033 0.0016 'International Tables Vol C Tables 4.2.6.8 and 6.1.1.4'
H H 0.0000 0.0000 'International Tables Vol C Tables 4.2.6.8 and 6.1.1.4'
B B 0.0013 0.0007 'International Tables Vol C Tables 4.2.6.8 and 6.1.1.4'
F F 0.0171 0.0103 'International Tables Vol C Tables 4.2.6.8 and 6.1.1.4'
N N 0.0061 0.0033 'International Tables Vol C Tables 4.2.6.8 and 6.1.1.4'
O O 0.0106 0.0060 'International Tables Vol C Tables 4.2.6.8 and 6.1.1.4'

loop_
_geom_angle_atom_site_label_1
_geom_angle_atom_site_label_2
_geom_angle_atom_site_label_3
_geom_angle
_geom_angle_site_symmetry_1
_geom_angle_site_symmetry_3
_geom_angle_publ_flag
C10 O1 C9 115.4(3) . . ?
C15 O2 C16 116.0(3) . . ?
C17 O3 C18 112.4(4) . . ?
C19 O4 C20 112.2(4) . . ?
C2 N1 C3 109.7(4) . . ?
C2 N2 C8 109.6(4) . . ?
C2 C1 C1 110.7(5) . 3_575 ?
N2 C2 N1 108.4(4) . . ?
N2 C2 C1 125.9(4) . . ?
N1 C2 C1 125.7(4) . . ?
C8 C3 N1 106.2(4) . . ?
C8 C3 C4 121.7(4) . . ?
N1 C3 C4 132.1(4) . . ?
C5 C4 C3 116.8(5) . . ?
C4 C5 C6 121.7(5) . . ?
C5 C6 C7 122.7(5) . . ?
C8 C7 C6 115.1(5) . . ?
C3 C8 C7 122.1(5) . . ?
C3 C8 N2 106.1(4) . . ?
C7 C8 N2 131.8(4) . . ?
O1 C9 C20 110.4(4) . 3_575 ?
O1 C10 C11 123.7(4) . . ?
O1 C10 C15 117.2(4) . . ?
C11 C10 C15 119.1(4) . . ?
C10 C11 C12 120.3(5) . . ?
C13 C12 C11 120.6(5) . . ?
C12 C13 C14 120.0(5) . . ?
C15 C14 C13 120.6(5) . . ?
O2 C15 C14 124.0(4) . . ?
O2 C15 C10 116.7(4) . . ?
C14 C15 C10 119.3(4) . . ?
O2 C16 C17 109.0(4) . . ?
O3 C17 C16 113.0(4) . . ?
O3 C18 C19 108.4(4) . . ?
O4 C19 C18 108.6(4) . . ?
O4 C20 C9 110.4(4) . 3_575 ?
F3 B1 F4 116.1(7) . . ?
F3 B1 F2 120.5(7) . . ?
F4 B1 F2 120.9(7) . . ?
F3 B1 F1 94.5(9) . . ?
F4 B1 F1 96.6(7) . . ?
F2 B1 F1 94.8(7) . . ?
N1S C1S C2S 178.8(7) . . ?

loop_
_geom_bond_atom_site_label_1
_geom_bond_atom_site_label_2
_geom_bond_distance
_geom_bond_site_symmetry_2
_geom_bond_publ_flag
O1 C10 1.374(5) . ?
O1 C9 1.436(5) . ?
O2 C15 1.369(5) . ?
O2 C16 1.444(5) . ?
O3 C17 1.425(6) . ?
O3 C18 1.432(5) . ?
O4 C19 1.409(6) . ?
O4 C20 1.415(6) . ?
N1 C2 1.323(6) . ?
N1 C3 1.388(6) . ?
N2 C2 1.320(6) . ?
N2 C8 1.392(6) . ?
C1 C2 1.481(6) . ?
C1 C1 1.530(9) 3_575 ?
C3 C8 1.370(6) . ?
C3 C4 1.396(7) . ?
C4 C5 1.362(8) . ?
C5 C6 1.368(8) . ?
C6 C7 1.401(8) . ?
C7 C8 1.387(7) . ?
C9 C20 1.479(7) 3_575 ?
C10 C11 1.384(7) . ?
C10 C15 1.407(6) . ?
C11 C12 1.394(7) . ?
C12 C13 1.350(8) . ?
C13 C14 1.391(7) . ?
C14 C15 1.384(7) . ?
C16 C17 1.493(7) . ?
C18 C19 1.489(7) . ?
C20 C9 1.479(7) 3_575 ?
B1 F3 1.271(9) . ?
B1 F4 1.331(8) . ?
B1 F2 1.340(9) . ?
B1 F1 1.360(10) . ?
N1S C1S 1.116(7) . ?
C1S C2S 1.440(9) . ?
